data_1504345
loop_
_publ_author_name
'Diaz, Philippe'
'Xu, Jijun'
'Astruc-Diaz, Fanny'
'Pan, Hao-Min'
'Brown, David L.'
'Naguib, Mohamed'

_publ_section_title
;
 Design and synthesis of a novel series of N-alkyl isatin acylhydrazone
 derivatives that act as selective cannabinoid receptor 2 agonists for the
 treatment of neuropathic pain.
;
_journal_issue 16
_journal_name_full 'Journal of medicinal chemistry'
_journal_page_first 4932
_journal_page_last 4947
_journal_paper_doi 10.1021/jm8002203
_journal_volume 51
_journal_year 2008
_chemical_formula_sum 'C21 H23 N3 O2'
_chemical_formula_weight 349.42
_chemical_name_systematic
; 
 ? 
;
_space_group_IT_number 2
_symmetry_cell_setting triclinic
_symmetry_space_group_name_Hall '-P 1'
_symmetry_space_group_name_H-M 'P -1'
_atom_sites_solution_hydrogens geom
_atom_sites_solution_primary direct
_atom_sites_solution_secondary difmap
_audit_creation_method SHELXL-97
_cell_angle_alpha 87.074(1)
_cell_angle_beta 85.771(1)
_cell_angle_gamma 73.203(1)
_cell_formula_units_Z 4
_cell_length_a 7.9246(4)
_cell_length_b 8.7859(8)
_cell_length_c 28.0323(12)
_cell_measurement_reflns_used 5466
_cell_measurement_temperature 298(2)
_cell_measurement_theta_max 27.5
_cell_measurement_theta_min 1
_cell_volume 1862.5(2)
_computing_cell_refinement 'Collect software, Nonius B.V. 1998'
_computing_data_collection 'Collect software, Nonius B.V. 1998'
_computing_data_reduction
;
DENZO and Scalepack (Otwinoski and Minor, 1997)
;
_computing_molecular_graphics 'XP SHELXTL/PC, Siemens Analytical'
_computing_structure_refinement 'XL SHELXTL/PC, Siemens Analytical'
_computing_structure_solution
;

SIR97 - Altomare A., Burla M.C., Camalli M., Cascarano G.L., Giacovazzo C., 
Guagliardi A., Moliterni A.G.G., Polidori G.,Spagna R.
;
_diffrn_ambient_temperature 298(2)
_diffrn_measured_fraction_theta_full 0.967
_diffrn_measured_fraction_theta_max 0.967
_diffrn_measurement_device_type 'Nonius Kappa CCD'
_diffrn_measurement_method \w-scans
_diffrn_radiation_monochromator graphite
_diffrn_radiation_source 'fine-focus sealed tube'
_diffrn_radiation_type MoK\a
_diffrn_radiation_wavelength 0.71073
_diffrn_reflns_av_R_equivalents 0.0240
_diffrn_reflns_av_sigmaI/netI 0.0545
_diffrn_reflns_limit_h_max 9
_diffrn_reflns_limit_h_min -10
_diffrn_reflns_limit_k_max 7
_diffrn_reflns_limit_k_min -11
_diffrn_reflns_limit_l_max 36
_diffrn_reflns_limit_l_min -36
_diffrn_reflns_number 10657
_diffrn_reflns_theta_full 27.49
_diffrn_reflns_theta_max 27.49
_diffrn_reflns_theta_min 2.69
_exptl_absorpt_coefficient_mu 0.082
_exptl_absorpt_correction_type none
_exptl_crystal_colour yellow
_exptl_crystal_density_diffrn 1.246
_exptl_crystal_density_method 'not measured'
_exptl_crystal_description plates
_exptl_crystal_F_000 744
_exptl_crystal_size_max 0.27
_exptl_crystal_size_mid 0.25
_exptl_crystal_size_min 0.20
_refine_diff_density_max 0.278
_refine_diff_density_min -0.138
_refine_diff_density_rms 0.028
_refine_ls_extinction_coef 0.042(4)
_refine_ls_extinction_expression Fc^*^=kFc[1+0.001xFc^2^\l^3^/sin(2\q)]^-1/4^
_refine_ls_extinction_method SHELXL
_refine_ls_goodness_of_fit_ref 1.028
_refine_ls_hydrogen_treatment mixed
_refine_ls_matrix_type full
_refine_ls_number_parameters 480
_refine_ls_number_reflns 8267
_refine_ls_number_restraints 0
_refine_ls_restrained_S_all 1.028
_refine_ls_R_factor_all 0.0964
_refine_ls_R_factor_gt 0.0504
_refine_ls_shift/su_max 0.004
_refine_ls_shift/su_mean 0.001
_refine_ls_structure_factor_coef Fsqd
_refine_ls_weighting_details 'calc w=1/[\s^2^(Fo^2^)+(0.0567P)^2^+0.2659P] where P=(Fo^2^+2Fc^2^)/3'
_refine_ls_weighting_scheme calc
_refine_ls_wR_factor_gt 0.1212
_refine_ls_wR_factor_ref 0.1440
_reflns_number_gt 4902
_reflns_number_total 8267
_reflns_threshold_expression >2sigma(I)
_cod_data_source_file jm8002203-file001.cif
_cod_data_source_block md1
_cod_depositor_comments
;
The following automatic conversions were performed:

'_symmetry_cell_setting' value 'Triclinic' changed to 'triclinic'
according to /home/saulius/struct/CIF-dictionaries/cif_core.dic
dictionary named 'cif_core.dic' version 2.4.1 from 2010-06-29.

Automatic conversion script
Id: cif_fix_values 1715 2011-07-08 13:25:40Z adriana 
;
_cod_original_sg_symbol_H-M P-1
_cod_database_code 1504345

loop_
_symmetry_equiv_pos_as_xyz
'x, y, z'
'-x, -y, -z'

loop_
_atom_site_label
_atom_site_type_symbol
_atom_site_fract_x
_atom_site_fract_y
_atom_site_fract_z
_atom_site_U_iso_or_equiv
_atom_site_adp_type
_atom_site_occupancy
_atom_site_symmetry_multiplicity
_atom_site_calc_flag
_atom_site_refinement_flags
C1 C 0.2845(2) 0.79599(18) 0.48783(6) 0.0500(4) Uani 1 1 d .
C2 C 0.2043(2) 0.94972(17) 0.46149(5) 0.0467(4) Uani 1 1 d .
C3 C 0.2183(2) 1.07538(17) 0.49146(5) 0.0464(4) Uani 1 1 d .
C4 C 0.1698(2) 1.23942(19) 0.48665(6) 0.0565(4) Uani 1 1 d .
H4 H 0.1135 1.2907 0.4599 0.068 Uiso 1 1 calc R
C5 C 0.2064(3) 1.3260(2) 0.52241(7) 0.0636(5) Uani 1 1 d .
H5 H 0.1760 1.4363 0.5194 0.076 Uiso 1 1 calc R
C6 C 0.2876(3) 1.2501(2) 0.56244(7) 0.0640(5) Uani 1 1 d .
H6 H 0.3107 1.3107 0.5860 0.077 Uiso 1 1 calc R
C7 C 0.3359(2) 1.0857(2) 0.56849(6) 0.0565(4) Uani 1 1 d .
H7 H 0.3896 1.0352 0.5957 0.068 Uiso 1 1 calc R
C8 C 0.3007(2) 1.00029(17) 0.53236(5) 0.0474(4) Uani 1 1 d .
N9 N 0.34023(18) 0.83381(14) 0.52917(5) 0.0511(3) Uani 1 1 d .
O10 O 0.29814(17) 0.66064(13) 0.47491(4) 0.0633(3) Uani 1 1 d .
N11 N 0.13507(18) 0.96943(15) 0.42056(5) 0.0520(3) Uani 1 1 d .
N12 N 0.1357(2) 0.83300(18) 0.39951(5) 0.0565(4) Uani 1 1 d .
C13 C 0.0624(2) 0.8371(2) 0.35643(6) 0.0573(4) Uani 1 1 d .
O14 O 0.0005(2) 0.96025(16) 0.33423(5) 0.0796(4) Uani 1 1 d .
C15 C 0.0681(2) 0.6772(2) 0.33928(6) 0.0557(4) Uani 1 1 d .
C16 C 0.1118(2) 0.5374(2) 0.36689(6) 0.0616(5) Uani 1 1 d .
H16 H 0.1390 0.5401 0.3985 0.074 Uiso 1 1 calc R
C17 C 0.1154(3) 0.3938(2) 0.34797(7) 0.0668(5) Uani 1 1 d .
H17 H 0.1439 0.3010 0.3669 0.080 Uiso 1 1 calc R
C18 C 0.0767(3) 0.3890(3) 0.30126(7) 0.0735(5) Uani 1 1 d .
H18 H 0.0796 0.2926 0.2885 0.088 Uiso 1 1 calc R
C19 C 0.0337(3) 0.5259(3) 0.27338(7) 0.0801(6) Uani 1 1 d .
H19 H 0.0080 0.5221 0.2417 0.096 Uiso 1 1 calc R
C20 C 0.0283(3) 0.6696(2) 0.29226(6) 0.0707(5) Uani 1 1 d .
H20 H -0.0024 0.7622 0.2732 0.085 Uiso 1 1 calc R
C21 C 0.4189(2) 0.71696(19) 0.56618(6) 0.0547(4) Uani 1 1 d .
H21A H 0.4983 0.7573 0.5832 0.066 Uiso 1 1 calc R
H21B H 0.4878 0.6195 0.5512 0.066 Uiso 1 1 calc R
C22 C 0.2808(2) 0.6805(2) 0.60147(6) 0.0585(4) Uani 1 1 d .
H22A H 0.2123 0.6259 0.5852 0.070 Uiso 1 1 calc R
H22B H 0.2010 0.7795 0.6129 0.070 Uiso 1 1 calc R
C23 C 0.3611(3) 0.5780(2) 0.64407(6) 0.0628(5) Uani 1 1 d .
H23A H 0.4710 0.5021 0.6333 0.075 Uiso 1 1 calc R
H23B H 0.2814 0.5186 0.6569 0.075 Uiso 1 1 calc R
C24 C 0.3974(3) 0.6744(2) 0.68364(7) 0.0738(5) Uani 1 1 d .
H24A H 0.4841 0.7273 0.6713 0.089 Uiso 1 1 calc R
H24B H 0.2894 0.7561 0.6925 0.089 Uiso 1 1 calc R
C25 C 0.4631(4) 0.5778(3) 0.72751(8) 0.0940(7) Uani 1 1 d .
H25A H 0.5713 0.4964 0.7186 0.113 Uiso 1 1 calc R
H25B H 0.3766 0.5245 0.7396 0.113 Uiso 1 1 calc R
C26 C 0.4989(4) 0.6717(4) 0.76726(8) 0.1178(10) Uani 1 1 d .
H26A H 0.5777 0.7316 0.7551 0.177 Uiso 1 1 calc R
H26B H 0.5520 0.6001 0.7926 0.177 Uiso 1 1 calc R
H26C H 0.3899 0.7433 0.7794 0.177 Uiso 1 1 calc R
C1A C 0.2868(3) 0.3658(2) -0.01890(7) 0.0732(5) Uani 1 1 d .
C2A C 0.2216(3) 0.5131(2) 0.00985(7) 0.0673(5) Uani 1 1 d .
C3A C 0.2737(3) 0.6371(2) -0.01835(7) 0.0689(5) Uani 1 1 d .
C4A C 0.2532(3) 0.7962(3) -0.01151(8) 0.0885(7) Uani 1 1 d .
H4A H 0.1913 0.8451 0.0157 0.106 Uiso 1 1 calc R
C5A C 0.3256(4) 0.8812(3) -0.04567(10) 0.1057(8) Uani 1 1 d .
H5A H 0.3126 0.9884 -0.0414 0.127 Uiso 1 1 calc R
C6A C 0.4165(4) 0.8097(3) -0.08583(10) 0.1018(8) Uani 1 1 d .
H6A H 0.4636 0.8697 -0.1085 0.122 Uiso 1 1 calc R
C7A C 0.4399(3) 0.6524(3) -0.09347(8) 0.0872(6) Uani 1 1 d .
H7A H 0.5025 0.6045 -0.1208 0.105 Uiso 1 1 calc R
C8A C 0.3678(3) 0.5674(2) -0.05947(7) 0.0706(5) Uani 1 1 d .
N9A N 0.3750(2) 0.40556(19) -0.05880(6) 0.0760(5) Uani 1 1 d .
O10A O 0.2676(2) 0.23456(17) -0.00808(5) 0.0946(5) Uani 1 1 d .
N11A N 0.1476(2) 0.5248(2) 0.05259(6) 0.0717(4) Uani 1 1 d .
N12A N 0.1163(2) 0.3895(2) 0.07184(6) 0.0745(5) Uani 1 1 d .
C13A C 0.0673(3) 0.3773(3) 0.11951(7) 0.0729(5) Uani 1 1 d .
O14A O 0.0460(2) 0.48697(19) 0.14624(5) 0.0994(5) Uani 1 1 d .
C15A C 0.0446(2) 0.2190(3) 0.13548(6) 0.0687(5) Uani 1 1 d .
C16A C 0.0582(3) 0.0948(3) 0.10538(7) 0.0850(6) Uani 1 1 d .
H16A H 0.0842 0.1077 0.0728 0.102 Uiso 1 1 calc R
C17A C 0.0340(3) -0.0474(3) 0.12294(8) 0.0880(6) Uani 1 1 d .
H17A H 0.0429 -0.1291 0.1022 0.106 Uiso 1 1 calc R
C18A C -0.0032(3) -0.0683(3) 0.17084(8) 0.0845(6) Uani 1 1 d .
H18A H -0.0189 -0.1643 0.1827 0.101 Uiso 1 1 calc R
C19A C -0.0171(3) 0.0514(3) 0.20103(8) 0.0969(7) Uani 1 1 d .
H19A H -0.0426 0.0372 0.2336 0.116 Uiso 1 1 calc R
C20A C 0.0065(3) 0.1933(3) 0.18360(8) 0.0897(7) Uani 1 1 d .
H20A H -0.0034 0.2742 0.2047 0.108 Uiso 1 1 calc R
C21A C 0.4815(3) 0.2913(3) -0.09333(7) 0.0806(6) Uani 1 1 d .
H21C H 0.5136 0.1862 -0.0780 0.097 Uiso 1 1 calc R
H21D H 0.5897 0.3189 -0.1024 0.097 Uiso 1 1 calc R
C22A C 0.3890(3) 0.2855(3) -0.13771(7) 0.0810(6) Uani 1 1 d .
H22C H 0.3372 0.3929 -0.1500 0.097 Uiso 1 1 calc R
H22D H 0.2942 0.2374 -0.1299 0.097 Uiso 1 1 calc R
C23A C 0.5162(3) 0.1903(3) -0.17599(7) 0.0791(6) Uani 1 1 d .
H23C H 0.6090 0.2409 -0.1838 0.095 Uiso 1 1 calc R
H23D H 0.5711 0.0849 -0.1627 0.095 Uiso 1 1 calc R
C24A C 0.4363(3) 0.1725(3) -0.22143(7) 0.0763(6) Uani 1 1 d .
H24C H 0.3594 0.1048 -0.2148 0.092 Uiso 1 1 calc R
H24D H 0.3636 0.2762 -0.2318 0.092 Uiso 1 1 calc R
C25A C 0.5668(3) 0.1040(3) -0.26155(7) 0.0844(6) Uani 1 1 d .
H25C H 0.6337 -0.0027 -0.2520 0.101 Uiso 1 1 calc R
H25D H 0.6491 0.1672 -0.2666 0.101 Uiso 1 1 calc R
C26A C 0.4888(4) 0.0964(3) -0.30838(8) 0.1022(8) Uani 1 1 d .
H26D H 0.4081 0.0330 -0.3041 0.153 Uiso 1 1 calc R
H26E H 0.5815 0.0494 -0.3318 0.153 Uiso 1 1 calc R
H26F H 0.4269 0.2019 -0.3192 0.153 Uiso 1 1 calc R
H12A H 0.146(3) 0.305(3) 0.0547(8) 0.090(7) Uiso 1 1 d .
H12 H 0.184(2) 0.747(2) 0.4155(6) 0.063(6) Uiso 1 1 d .

loop_
_atom_site_aniso_label
_atom_site_aniso_U_11
_atom_site_aniso_U_22
_atom_site_aniso_U_33
_atom_site_aniso_U_23
_atom_site_aniso_U_13
_atom_site_aniso_U_12
C1 0.0541(10) 0.0442(9) 0.0515(9) -0.0021(7) -0.0006(7) -0.0142(7)
C2 0.0499(9) 0.0435(8) 0.0460(9) 0.0015(6) 0.0000(7) -0.0137(7)
C3 0.0494(9) 0.0420(8) 0.0468(9) -0.0005(7) 0.0034(7) -0.0135(7)
C4 0.0647(11) 0.0453(9) 0.0566(10) 0.0022(7) 0.0026(8) -0.0133(8)
C5 0.0787(13) 0.0426(9) 0.0694(12) -0.0078(8) 0.0053(10) -0.0183(9)
C6 0.0758(13) 0.0564(10) 0.0632(11) -0.0155(9) 0.0025(9) -0.0236(9)
C7 0.0622(11) 0.0595(10) 0.0488(9) -0.0064(8) -0.0022(8) -0.0183(8)
C8 0.0489(9) 0.0435(8) 0.0490(9) -0.0032(7) 0.0039(7) -0.0133(7)
N9 0.0621(9) 0.0418(7) 0.0483(7) 0.0019(6) -0.0066(6) -0.0131(6)
O10 0.0813(9) 0.0414(6) 0.0675(8) -0.0018(5) -0.0146(6) -0.0155(6)
N11 0.0569(8) 0.0483(8) 0.0487(8) -0.0025(6) -0.0009(6) -0.0119(6)
N12 0.0685(10) 0.0504(9) 0.0495(8) -0.0012(7) -0.0114(7) -0.0134(7)
C13 0.0602(11) 0.0607(11) 0.0459(9) -0.0017(8) -0.0031(8) -0.0094(9)
O14 0.1070(11) 0.0636(8) 0.0587(8) 0.0012(6) -0.0217(7) -0.0058(7)
C15 0.0531(10) 0.0653(11) 0.0463(9) -0.0073(8) -0.0018(7) -0.0124(8)
C16 0.0698(12) 0.0691(12) 0.0464(9) -0.0067(8) -0.0020(8) -0.0200(9)
C17 0.0733(13) 0.0641(11) 0.0645(11) -0.0090(9) 0.0006(9) -0.0223(10)
C18 0.0770(14) 0.0781(13) 0.0701(13) -0.0208(11) -0.0029(10) -0.0268(11)
C19 0.0931(16) 0.0909(15) 0.0588(12) -0.0159(11) -0.0163(11) -0.0249(12)
C20 0.0818(14) 0.0745(13) 0.0541(11) -0.0056(9) -0.0139(9) -0.0169(10)
C21 0.0593(10) 0.0485(9) 0.0514(9) 0.0050(7) -0.0082(8) -0.0077(8)
C22 0.0602(11) 0.0523(10) 0.0605(10) 0.0049(8) -0.0041(8) -0.0136(8)
C23 0.0661(12) 0.0594(10) 0.0616(11) 0.0086(8) -0.0038(9) -0.0178(9)
C24 0.0789(14) 0.0759(13) 0.0667(12) 0.0059(10) -0.0069(10) -0.0229(11)
C25 0.1067(18) 0.1070(18) 0.0692(14) 0.0174(12) -0.0104(12) -0.0345(14)
C26 0.125(2) 0.157(3) 0.0631(14) -0.0146(15) -0.0101(14) -0.0245(19)
C1A 0.0964(16) 0.0640(12) 0.0597(12) -0.0117(9) 0.0031(10) -0.0241(11)
C2A 0.0842(14) 0.0637(11) 0.0537(11) -0.0120(9) -0.0037(9) -0.0190(10)
C3A 0.0892(14) 0.0630(11) 0.0560(11) -0.0099(9) -0.0084(10) -0.0219(10)
C4A 0.127(2) 0.0691(13) 0.0722(14) -0.0151(11) -0.0106(13) -0.0297(13)
C5A 0.159(3) 0.0724(15) 0.0967(19) -0.0021(14) -0.0173(18) -0.0489(16)
C6A 0.133(2) 0.0922(18) 0.0921(18) 0.0063(14) -0.0048(16) -0.0536(16)
C7A 0.1075(18) 0.0872(16) 0.0716(14) -0.0037(11) 0.0038(12) -0.0372(13)
C8A 0.0866(14) 0.0656(12) 0.0622(12) -0.0070(9) -0.0046(10) -0.0249(10)
N9A 0.1013(13) 0.0656(10) 0.0594(10) -0.0153(8) 0.0114(9) -0.0234(9)
O10A 0.1427(15) 0.0648(9) 0.0789(10) -0.0158(7) 0.0183(9) -0.0378(9)
N11A 0.0861(12) 0.0719(10) 0.0557(9) -0.0098(8) -0.0038(8) -0.0191(9)
N12A 0.0932(13) 0.0765(12) 0.0550(10) -0.0115(9) 0.0049(8) -0.0270(10)
C13A 0.0726(13) 0.0860(14) 0.0528(11) -0.0085(10) -0.0034(9) -0.0101(11)
O14A 0.1366(15) 0.0910(11) 0.0620(9) -0.0184(8) 0.0046(9) -0.0191(10)
C15A 0.0615(12) 0.0876(14) 0.0520(11) -0.0039(10) -0.0031(8) -0.0130(10)
C16A 0.1069(18) 0.0991(16) 0.0524(11) -0.0007(11) 0.0000(11) -0.0361(14)
C17A 0.1014(17) 0.0985(17) 0.0694(14) -0.0034(12) -0.0014(12) -0.0378(14)
C18A 0.0739(14) 0.1042(17) 0.0731(14) 0.0122(13) -0.0022(11) -0.0247(12)
C19A 0.113(2) 0.113(2) 0.0589(13) 0.0058(13) 0.0082(12) -0.0275(16)
C20A 0.1052(18) 0.1004(17) 0.0575(12) -0.0090(11) 0.0053(11) -0.0216(14)
C21A 0.0918(16) 0.0812(14) 0.0648(12) -0.0188(10) 0.0024(11) -0.0171(12)
C22A 0.0859(15) 0.0890(15) 0.0712(13) -0.0227(11) 0.0014(11) -0.0283(12)
C23A 0.0773(14) 0.0928(15) 0.0646(12) -0.0215(11) 0.0001(10) -0.0180(12)
C24A 0.0830(14) 0.0814(13) 0.0668(12) -0.0127(10) 0.0002(10) -0.0264(11)
C25A 0.0943(16) 0.0964(15) 0.0647(12) -0.0177(11) 0.0010(11) -0.0295(13)
C26A 0.128(2) 0.1159(19) 0.0685(14) -0.0158(13) -0.0088(14) -0.0413(17)

loop_
_atom_type_symbol
_atom_type_description
_atom_type_scat_dispersion_real
_atom_type_scat_dispersion_imag
_atom_type_scat_source
C C 0.0033 0.0016 'International Tables Vol C Tables 4.2.6.8 and 6.1.1.4'
H H 0.0000 0.0000 'International Tables Vol C Tables 4.2.6.8 and 6.1.1.4'
N N 0.0061 0.0033 'International Tables Vol C Tables 4.2.6.8 and 6.1.1.4'
O O 0.0106 0.0060 'International Tables Vol C Tables 4.2.6.8 and 6.1.1.4'

loop_
_geom_angle_atom_site_label_1
_geom_angle_atom_site_label_2
_geom_angle_atom_site_label_3
_geom_angle
O10 C1 N9 126.09(14)
O10 C1 C2 127.16(15)
N9 C1 C2 106.75(13)
N11 C2 C3 126.01(14)
N11 C2 C1 127.68(14)
C3 C2 C1 106.31(13)
C4 C3 C8 119.80(14)
C4 C3 C2 133.65(15)
C8 C3 C2 106.56(13)
C3 C4 C5 118.83(16)
C3 C4 H4 120.6
C5 C4 H4 120.6
C6 C5 C4 120.61(16)
C6 C5 H5 119.7
C4 C5 H5 119.7
C5 C6 C7 121.79(16)
C5 C6 H6 119.1
C7 C6 H6 119.1
C8 C7 C6 117.16(16)
C8 C7 H7 121.4
C6 C7 H7 121.4
C7 C8 C3 121.81(14)
C7 C8 N9 128.32(15)
C3 C8 N9 109.87(13)
C1 N9 C8 110.51(12)
C1 N9 C21 123.94(13)
C8 N9 C21 125.43(13)
C2 N11 N12 115.10(13)
N11 N12 C13 121.09(15)
N11 N12 H12 114.7(12)
C13 N12 H12 124.3(12)
O14 C13 N12 122.42(16)
O14 C13 C15 123.36(15)
N12 C13 C15 114.21(15)
C20 C15 C16 118.37(17)
C20 C15 C13 117.04(16)
C16 C15 C13 124.58(15)
C17 C16 C15 120.79(16)
C17 C16 H16 119.6
C15 C16 H16 119.6
C18 C17 C16 119.83(19)
C18 C17 H17 120.1
C16 C17 H17 120.1
C19 C18 C17 120.20(19)
C19 C18 H18 119.9
C17 C18 H18 119.9
C18 C19 C20 120.15(18)
C18 C19 H19 119.9
C20 C19 H19 119.9
C19 C20 C15 120.66(19)
C19 C20 H20 119.7
C15 C20 H20 119.7
N9 C21 C22 112.15(14)
N9 C21 H21A 109.2
C22 C21 H21A 109.2
N9 C21 H21B 109.2
C22 C21 H21B 109.2
H21A C21 H21B 107.9
C21 C22 C23 112.60(15)
C21 C22 H22A 109.1
C23 C22 H22A 109.1
C21 C22 H22B 109.1
C23 C22 H22B 109.1
H22A C22 H22B 107.8
C22 C23 C24 113.03(15)
C22 C23 H23A 109.0
C24 C23 H23A 109.0
C22 C23 H23B 109.0
C24 C23 H23B 109.0
H23A C23 H23B 107.8
C25 C24 C23 114.04(18)
C25 C24 H24A 108.7
C23 C24 H24A 108.7
C25 C24 H24B 108.7
C23 C24 H24B 108.7
H24A C24 H24B 107.6
C24 C25 C26 114.8(2)
C24 C25 H25A 108.6
C26 C25 H25A 108.6
C24 C25 H25B 108.6
C26 C25 H25B 108.6
H25A C25 H25B 107.6
C25 C26 H26A 109.5
C25 C26 H26B 109.5
H26A C26 H26B 109.5
C25 C26 H26C 109.5
H26A C26 H26C 109.5
H26B C26 H26C 109.5
O10A C1A N9A 126.76(18)
O10A C1A C2A 126.81(19)
N9A C1A C2A 106.41(17)
N11A C2A C3A 126.63(17)
N11A C2A C1A 127.19(18)
C3A C2A C1A 105.96(16)
C4A C3A C8A 119.0(2)
C4A C3A C2A 133.85(19)
C8A C3A C2A 107.15(16)
C5A C4A C3A 119.0(2)
C5A C4A H4A 120.5
C3A C4A H4A 120.5
C6A C5A C4A 120.7(2)
C6A C5A H5A 119.7
C4A C5A H5A 119.7
C7A C6A C5A 121.7(2)
C7A C6A H6A 119.2
C5A C6A H6A 119.2
C6A C7A C8A 117.7(2)
C6A C7A H7A 121.1
C8A C7A H7A 121.1
C7A C8A C3A 121.93(19)
C7A C8A N9A 128.54(19)
C3A C8A N9A 109.52(17)
C1A N9A C8A 110.90(16)
C1A N9A C21A 124.38(17)
C8A N9A C21A 124.31(17)
C2A N11A N12A 115.27(16)
N11A N12A C13A 121.06(18)
N11A N12A H12A 118.4(15)
C13A N12A H12A 119.7(15)
O14A C13A N12A 122.0(2)
O14A C13A C15A 123.47(18)
N12A C13A C15A 114.54(18)
C20A C15A C16A 117.1(2)
C20A C15A C13A 118.19(19)
C16A C15A C13A 124.75(18)
C17A C16A C15A 121.2(2)
C17A C16A H16A 119.4
C15A C16A H16A 119.4
C18A C17A C16A 120.0(2)
C18A C17A H17A 120.0
C16A C17A H17A 120.0
C19A C18A C17A 120.0(2)
C19A C18A H18A 120.0
C17A C18A H18A 120.0
C18A C19A C20A 120.2(2)
C18A C19A H19A 119.9
C20A C19A H19A 119.9
C19A C20A C15A 121.6(2)
C19A C20A H20A 119.2
C15A C20A H20A 119.2
N9A C21A C22A 113.54(18)
N9A C21A H21C 108.9
C22A C21A H21C 108.9
N9A C21A H21D 108.9
C22A C21A H21D 108.9
H21C C21A H21D 107.7
C21A C22A C23A 111.11(18)
C21A C22A H22C 109.4
C23A C22A H22C 109.4
C21A C22A H22D 109.4
C23A C22A H22D 109.4
H22C C22A H22D 108.0
C24A C23A C22A 115.61(18)
C24A C23A H23C 108.4
C22A C23A H23C 108.4
C24A C23A H23D 108.4
C22A C23A H23D 108.4
H23C C23A H23D 107.4
C25A C24A C23A 114.75(18)
C25A C24A H24C 108.6
C23A C24A H24C 108.6
C25A C24A H24D 108.6
C23A C24A H24D 108.6
H24C C24A H24D 107.6
C24A C25A C26A 115.3(2)
C24A C25A H25C 108.5
C26A C25A H25C 108.5
C24A C25A H25D 108.5
C26A C25A H25D 108.5
H25C C25A H25D 107.5
C25A C26A H26D 109.5
C25A C26A H26E 109.5
H26D C26A H26E 109.5
C25A C26A H26F 109.5
H26D C26A H26F 109.5
H26E C26A H26F 109.5

loop_
_geom_bond_atom_site_label_1
_geom_bond_atom_site_label_2
_geom_bond_distance
C1 O10 1.2332(18)
C1 N9 1.359(2)
C1 C2 1.498(2)
C2 N11 1.2906(19)
C2 C3 1.455(2)
C3 C4 1.382(2)
C3 C8 1.400(2)
C4 C5 1.384(2)
C4 H4 0.9300
C5 C6 1.378(3)
C5 H5 0.9300
C6 C7 1.388(2)
C6 H6 0.9300
C7 C8 1.381(2)
C7 H7 0.9300
C8 N9 1.4106(19)
N9 C21 1.461(2)
N11 N12 1.3612(19)
N12 C13 1.373(2)
N12 H12 0.863(18)
C13 O14 1.211(2)
C13 C15 1.496(2)
C15 C20 1.387(2)
C15 C16 1.387(2)
C16 C17 1.385(2)
C16 H16 0.9300
C17 C18 1.372(3)
C17 H17 0.9300
C18 C19 1.371(3)
C18 H18 0.9300
C19 C20 1.382(3)
C19 H19 0.9300
C20 H20 0.9300
C21 C22 1.513(2)
C21 H21A 0.9700
C21 H21B 0.9700
C22 C23 1.521(2)
C22 H22A 0.9700
C22 H22B 0.9700
C23 C24 1.521(3)
C23 H23A 0.9700
C23 H23B 0.9700
C24 C25 1.495(3)
C24 H24A 0.9700
C24 H24B 0.9700
C25 C26 1.510(3)
C25 H25A 0.9700
C25 H25B 0.9700
C26 H26A 0.9600
C26 H26B 0.9600
C26 H26C 0.9600
C1A O10A 1.226(2)
C1A N9A 1.359(2)
C1A C2A 1.500(3)
C2A N11A 1.290(2)
C2A C3A 1.451(3)
C3A C4A 1.381(3)
C3A C8A 1.393(3)
C4A C5A 1.378(3)
C4A H4A 0.9300
C5A C6A 1.368(3)
C5A H5A 0.9300
C6A C7A 1.366(3)
C6A H6A 0.9300
C7A C8A 1.373(3)
C7A H7A 0.9300
C8A N9A 1.405(2)
N9A C21A 1.465(2)
N11A N12A 1.360(2)
N12A C13A 1.371(2)
N12A H12A 0.87(2)
C13A O14A 1.216(2)
C13A C15A 1.495(3)
C15A C20A 1.382(3)
C15A C16A 1.388(3)
C16A C17A 1.380(3)
C16A H16A 0.9300
C17A C18A 1.368(3)
C17A H17A 0.9300
C18A C19A 1.358(3)
C18A H18A 0.9300
C19A C20A 1.374(3)
C19A H19A 0.9300
C20A H20A 0.9300
C21A C22A 1.500(3)
C21A H21C 0.9700
C21A H21D 0.9700
C22A C23A 1.521(3)
C22A H22C 0.9700
C22A H22D 0.9700
C23A C24A 1.498(3)
C23A H23C 0.9700
C23A H23D 0.9700
C24A C25A 1.495(3)
C24A H24C 0.9700
C24A H24D 0.9700
C25A C26A 1.504(3)
C25A H25C 0.9700
C25A H25D 0.9700
C26A H26D 0.9600
C26A H26E 0.9600
C26A H26F 0.9600

loop_
_geom_hbond_atom_site_label_D
_geom_hbond_atom_site_label_H
_geom_hbond_atom_site_label_A
_geom_hbond_distance_DH
_geom_hbond_distance_HA
_geom_hbond_distance_DA
_geom_hbond_angle_DHA
N12 H12 O10 0.863(18) 1.965(19) 2.7138(19) 144.5(16)
N12A H12A O10A 0.87(2) 1.98(2) 2.699(2) 139(2)

loop_
_geom_torsion_atom_site_label_1
_geom_torsion_atom_site_label_2
_geom_torsion_atom_site_label_3
_geom_torsion_atom_site_label_4
_geom_torsion
O10 C1 C2 N11 -0.1(3)
N9 C1 C2 N11 179.89(15)
O10 C1 C2 C3 179.50(16)
N9 C1 C2 C3 -0.47(17)
N11 C2 C3 C4 -0.8(3)
C1 C2 C3 C4 179.57(17)
N11 C2 C3 C8 179.60(15)
C1 C2 C3 C8 -0.05(17)
C8 C3 C4 C5 0.9(2)
C2 C3 C4 C5 -178.67(17)
C3 C4 C5 C6 -0.9(3)
C4 C5 C6 C7 0.2(3)
C5 C6 C7 C8 0.6(3)
C6 C7 C8 C3 -0.6(2)
C6 C7 C8 N9 178.19(16)
C4 C3 C8 C7 -0.1(2)
C2 C3 C8 C7 179.55(15)
C4 C3 C8 N9 -179.14(14)
C2 C3 C8 N9 0.54(17)
O10 C1 N9 C8 -179.15(16)
C2 C1 N9 C8 0.82(17)
O10 C1 N9 C21 -3.0(3)
C2 C1 N9 C21 176.96(14)
C7 C8 N9 C1 -179.81(16)
C3 C8 N9 C1 -0.88(18)
C7 C8 N9 C21 4.1(3)
C3 C8 N9 C21 -176.96(14)
C3 C2 N11 N12 -179.32(15)
C1 C2 N11 N12 0.3(2)
C2 N11 N12 C13 178.42(15)
N11 N12 C13 O14 3.1(3)
N11 N12 C13 C15 -177.76(14)
O14 C13 C15 C20 11.3(3)
N12 C13 C15 C20 -167.83(16)
O14 C13 C15 C16 -169.28(18)
N12 C13 C15 C16 11.5(3)
C20 C15 C16 C17 -0.1(3)
C13 C15 C16 C17 -179.43(17)
C15 C16 C17 C18 0.5(3)
C16 C17 C18 C19 -0.3(3)
C17 C18 C19 C20 -0.3(3)
C18 C19 C20 C15 0.8(3)
C16 C15 C20 C19 -0.6(3)
C13 C15 C20 C19 178.84(18)
C1 N9 C21 C22 -86.90(19)
C8 N9 C21 C22 88.67(19)
N9 C21 C22 C23 -171.63(14)
C21 C22 C23 C24 84.95(19)
C22 C23 C24 C25 175.46(18)
C23 C24 C25 C26 -179.7(2)
O10A C1A C2A N11A 6.4(4)
N9A C1A C2A N11A -172.2(2)
O10A C1A C2A C3A -178.9(2)
N9A C1A C2A C3A 2.6(2)
N11A C2A C3A C4A -5.1(4)
C1A C2A C3A C4A -179.9(2)
N11A C2A C3A C8A 172.7(2)
C1A C2A C3A C8A -2.1(2)
C8A C3A C4A C5A 0.3(3)
C2A C3A C4A C5A 177.9(2)
C3A C4A C5A C6A 0.1(4)
C4A C5A C6A C7A -0.4(4)
C5A C6A C7A C8A 0.4(4)
C6A C7A C8A C3A 0.0(3)
C6A C7A C8A N9A -179.3(2)
C4A C3A C8A C7A -0.3(3)
C2A C3A C8A C7A -178.5(2)
C4A C3A C8A N9A 179.05(19)
C2A C3A C8A N9A 0.9(2)
O10A C1A N9A C8A 179.3(2)
C2A C1A N9A C8A -2.1(2)
O10A C1A N9A C21A -7.7(4)
C2A C1A N9A C21A 170.84(18)
C7A C8A N9A C1A -179.9(2)
C3A C8A N9A C1A 0.8(2)
C7A C8A N9A C21A 7.2(3)
C3A C8A N9A C21A -172.13(19)
C3A C2A N11A N12A -178.17(19)
C1A C2A N11A N12A -4.5(3)
C2A N11A N12A C13A 168.51(19)
N11A N12A C13A O14A 1.6(3)
N11A N12A C13A C15A -177.79(17)
O14A C13A C15A C20A -3.5(3)
N12A C13A C15A C20A 175.87(19)
O14A C13A C15A C16A 176.2(2)
N12A C13A C15A C16A -4.4(3)
C20A C15A C16A C17A 0.3(3)
C13A C15A C16A C17A -179.5(2)
C15A C16A C17A C18A -0.4(4)
C16A C17A C18A C19A 0.3(4)
C17A C18A C19A C20A -0.1(4)
C18A C19A C20A C15A 0.0(4)
C16A C15A C20A C19A -0.1(3)
C13A C15A C20A C19A 179.7(2)
C1A N9A C21A C22A 101.0(2)
C8A N9A C21A C22A -87.0(3)
N9A C21A C22A C23A 168.97(19)
C21A C22A C23A C24A 178.15(19)
C22A C23A C24A C25A 169.7(2)
C23A C24A C25A C26A -175.8(2)

loop_
_cod_related_entry_id
_cod_related_entry_code
_cod_related_entry_database
1 24689676 ChemSpider
